data_7203859
loop_
_publ_author_name
'Kozsda-Kov\'acs, \'Eva'
'Keser\"u, Gy\"orgy Mikl\'os'
'B\"ocskei, Zsolt'
'Szil\'agyi, Ildik\'o'
'Simon, K\'alm\'an'
'Bert\'ok, B\'ela'
'Fogassy, Elem\'er'

_publ_contact_author 'Zsolt Bocskei'
_publ_section_title
;
 Role of the solvent in optical resolution of trans-chrysanthemic acid
 via diastereomeric salt formation with
 (1R,2R)-1-(4-nitrophenyl)-2-dimethylaminopropane-1,3-diol
;
_journal_issue 1
_journal_name_full 'Journal of the Chemical Society, Perkin Transactions 2'
_journal_page_first 149
_journal_paper_doi 10.1039/a904682h
_journal_year 2000
_chemical_compound_source preparation
_chemical_formula_sum 'C21 H32 N2 O6'
_chemical_formula_weight 408.49
_chemical_melting_point 387.95
_chemical_name_common ' d-trans chrysanthemic acid DMAD salt'
_chemical_name_systematic
; 
(1R,3R)-2,2-dimethyl-3-(methylpropenyl)-cyclopropanecarboxylic 
acid (1R,2R)-1-(4-nitrophenyl)-
-2-dimethylamino-1,3-propanediol salt
;
_space_group_IT_number 4
_symmetry_cell_setting monoclinic
_symmetry_space_group_name_Hall 'P 2yb'
_symmetry_space_group_name_H-M 'P 1 21 1'
_atom_sites_solution_hydrogens geom
_atom_sites_solution_primary direct
_atom_sites_solution_secondary difmap
_audit_creation_method SHELXL
_cell_angle_alpha 90.00
_cell_angle_beta 107.02(10)
_cell_angle_gamma 90.00
_cell_formula_units_Z 2
_cell_length_a 9.923(10)
_cell_length_b 7.658(10)
_cell_length_c 15.573(10)
_cell_measurement_reflns_used 0
_cell_measurement_temperature 293(2)
_cell_measurement_theta_max 0.00
_cell_measurement_theta_min 0.00
_cell_volume 1132(2)
_computing_cell_refinement 'MSC/AFC Diffractometer Control'
_computing_data_collection 'MSC/AFC Diffractometer Control'
_computing_data_reduction 'teXsan: PROCESS (MSC)'
_computing_publication_material 'teXsan: FINISH (MSC)'
_computing_structure_refinement 'SHELXL-93 (Sheldrick, 1993)'
_computing_structure_solution 'SHELXS-86 (Sheldrick, 1990)'
_diffrn_ambient_temperature 293(2)
_diffrn_measurement_device 'Rigaku Raxis-II'
_diffrn_measurement_method 'omega scans with profile analysis'
_diffrn_radiation_monochromator graphite
_diffrn_radiation_source 'fine-focus sealed tube'
_diffrn_radiation_type MoK\a
_diffrn_radiation_wavelength 0.71069
_diffrn_reflns_av_R_equivalents 0.0000
_diffrn_reflns_av_sigmaI/netI 0.0905
_diffrn_reflns_limit_h_max 9
_diffrn_reflns_limit_h_min 0
_diffrn_reflns_limit_k_max 7
_diffrn_reflns_limit_k_min 0
_diffrn_reflns_limit_l_max 14
_diffrn_reflns_limit_l_min -15
_diffrn_reflns_number 1269
_diffrn_reflns_theta_max 20.89
_diffrn_reflns_theta_min 2.15
_diffrn_standards_decay_% 0.00
_diffrn_standards_interval_count 0
_diffrn_standards_number 0
_exptl_absorpt_coefficient_mu 0.088
_exptl_crystal_colour colourless
_exptl_crystal_density_diffrn 1.199
_exptl_crystal_description ' colourless plates'
_exptl_crystal_F_000 440
_exptl_crystal_size_max 0.25
_exptl_crystal_size_mid 0.15
_exptl_crystal_size_min 0.15
_refine_diff_density_max 0.556
_refine_diff_density_min -0.408
_refine_diff_density_rms 0.131
_refine_ls_abs_structure_details 'Flack H D (1983), Acta Cryst. A39, 876-881'
_refine_ls_abs_structure_Flack 1.64(613)
_refine_ls_extinction_coef 0.1589(369)
_refine_ls_extinction_expression Fc^*^=kFc[1+0.001xFc^2^\l^3^/sin(2\q)]^-1/4^
_refine_ls_extinction_method SHELXL
_refine_ls_goodness_of_fit_all 1.017
_refine_ls_goodness_of_fit_obs 1.105
_refine_ls_matrix_type full
_refine_ls_number_parameters 268
_refine_ls_number_reflns 1269
_refine_ls_number_restraints 179
_refine_ls_restrained_S_all 0.941
_refine_ls_restrained_S_obs 0.973
_refine_ls_R_factor_all 0.1323
_refine_ls_R_factor_obs 0.0989
_refine_ls_shift/esd_max 0.026
_refine_ls_shift/esd_mean 0.004
_refine_ls_structure_factor_coef Fsqd
_refine_ls_weighting_details 'w=1/[\s^2^(Fo^2^)+(0.2301P)^2^+0.0282P] where P=(Fo^2^+2Fc^2^)/3'
_refine_ls_weighting_scheme calc
_refine_ls_wR_factor_all 0.3124
_refine_ls_wR_factor_obs 0.2649
_reflns_number_observed 849
_reflns_number_total 1269
_reflns_observed_criterion >2sigma(I)
_cod_data_source_file a904682h.txt
_cod_data_source_block a1146
_cod_depositor_comments
;
The following automatic conversions were performed:

'_chemical_melting_point' value '114.8 C' was changed to '387.95' -
it was converted from degrees Celsius(C) to Kelvins(K).

Automatic conversion script
Id: cif_fix_values 1569 2011-02-09 13:29:24Z adriana 

The following automatic conversions were performed:

'_refine_ls_weighting_scheme' value 'calc
w=1/[\s^2^(Fo^2^)+(0.2301P)^2^+0.0282P] where P=(Fo^2^+2Fc^2^)/3' was
changed to 'calc'. New tag '_refine_ls_weighting_details' was
created. The value of the new tag was set to
'w=1/[\s^2^(Fo^2^)+(0.2301P)^2^+0.0282P] where P=(Fo^2^+2Fc^2^)/3'.

Automatic conversion script
Id: cif_fix_values 3143 2015-03-26 13:38:13Z robertas 
;
_cod_original_cell_volume 1131.6(20)
_cod_original_sg_symbol_H-M 'P 21'
_cod_database_code 7203859

loop_
_symmetry_equiv_pos_as_xyz
'x, y, z'
'-x, y+1/2, -z'

loop_
_atom_site_aniso_label
_atom_site_aniso_U_11
_atom_site_aniso_U_22
_atom_site_aniso_U_33
_atom_site_aniso_U_23
_atom_site_aniso_U_13
_atom_site_aniso_U_12
O1A 0.091(5) 0.116(6) 0.102(5) 0.029(5) 0.043(4) 0.023(5)
O2A 0.136(8) 0.240(16) 0.198(10) 0.067(11) 0.093(8) 0.054(10)
O3A 0.261(19) 0.306(26) 0.176(10) -0.102(15) 0.098(12) -0.068(17)
O4A 0.270(20) 0.167(15) 0.219(15) -0.052(12) 0.017(14) -0.053(14)
N1A 0.098(6) 0.084(6) 0.123(7) 0.013(6) 0.052(5) 0.013(6)
N2A 0.158(13) 0.141(12) 0.125(10) -0.024(9) 0.015(9) -0.023(10)
C1A 0.083(8) 0.091(8) 0.123(9) -0.008(7) 0.053(7) -0.014(6)
C2A 0.089(8) 0.104(9) 0.107(8) -0.013(8) 0.048(6) -0.009(7)
C3A 0.111(10) 0.150(15) 0.132(9) -0.020(10) 0.041(8) -0.003(9)
C4A 0.093(8) 0.099(8) 0.109(8) 0.000(8) 0.048(7) 0.009(7)
C7A 0.152(13) 0.151(14) 0.091(9) 0.021(10) 0.052(9) 0.036(12)
C10A 0.149(11) 0.138(11) 0.086(6) -0.009(9) 0.059(6) -0.002(10)
C11A 0.134(11) 0.095(10) 0.148(11) -0.002(9) 0.052(9) 0.003(8)
O1 0.097(6) 0.125(8) 0.139(6) -0.020(6) 0.055(5) -0.007(5)
O2 0.103(5) 0.150(7) 0.098(4) -0.013(5) 0.054(4) -0.008(5)
C1 0.113(8) 0.126(10) 0.085(7) 0.018(8) 0.049(6) 0.029(8)
C2 0.116(10) 0.124(11) 0.101(7) 0.011(9) 0.052(7) 0.005(9)
C3 0.089(8) 0.129(12) 0.115(8) 0.010(8) 0.051(6) 0.010(7)
C4 0.085(8) 0.085(7) 0.129(9) 0.004(8) 0.048(7) 0.002(7)
C5 0.165(13) 0.159(15) 0.121(10) 0.006(11) 0.066(9) -0.005(13)
C6 0.168(15) 0.151(14) 0.112(8) 0.024(10) 0.042(9) 0.020(12)
C7 0.133(10) 0.117(9) 0.092(7) -0.015(8) 0.049(7) -0.011(9)
C8 0.159(13) 0.089(10) 0.116(9) 0.007(8) 0.041(9) 0.025(9)
C5A 0.129(9) 0.104(8) 0.099(7) -0.006(8) 0.029(7) -0.020(8)
C6A 0.150(12) 0.120(10) 0.095(8) -0.013(9) 0.038(8) -0.011(11)
C9 0.233(18) 0.110(11) 0.128(10) -0.007(11) 0.067(10) 0.015(13)
C8A 0.144(13) 0.096(10) 0.153(13) 0.000(11) -0.016(12) -0.023(10)
C9A 0.121(10) 0.136(11) 0.126(10) 0.041(11) 0.060(8) 0.014(10)
C10 0.118(10) 0.147(12) 0.167(12) 0.011(11) 0.086(9) 0.025(10)

loop_
_atom_site_label
_atom_site_type_symbol
_atom_site_fract_x
_atom_site_fract_y
_atom_site_fract_z
_atom_site_U_iso_or_equiv
_atom_site_thermal_displace_type
_atom_site_occupancy
_atom_site_calc_flag
_atom_site_refinement_flags
_atom_site_disorder_group
O1A O 0.8390(7) 0.8719(26) 0.3988(4) 0.100(3) Uani 1 d U .
H1AO H 0.8688(23) 0.7986(149) 0.4382(75) 0.149 Uiso 1 calc R .
O2A O 0.4631(11) 1.0634 0.4237(8) 0.182(6) Uani 1 d U .
H2AO H 0.3773(33) 1.0687(413) 0.4136(97) 0.273 Uiso 1 calc R .
O3A O 0.4656(21) 0.5231(41) -0.0042(14) 0.240(10) Uani 1 d U .
O4A O 0.3101(22) 0.4248(34) 0.0552(12) 0.230(8) Uani 1 d U .
N1A N 0.7604(10) 1.1927(27) 0.4352(6) 0.098(3) Uani 1 d U .
H1AN H 0.8473(10) 1.1584(27) 0.4333(6) 0.084(12) Uiso 1 calc R .
N2A N 0.4142(18) 0.5110(31) 0.0571(10) 0.147(5) Uani 1 d DU .
C1A C 0.6895(11) 0.8874(28) 0.3802(8) 0.094(4) Uani 1 d DU .
H1A H 0.6606(11) 0.8447(28) 0.4315(8) 0.084(12) Uiso 1 calc R .
C2A C 0.6570(11) 1.0810(29) 0.3664(8) 0.096(3) Uani 1 d U .
H2A H 0.6719(11) 1.1100(29) 0.3086(8) 0.084(12) Uiso 1 calc R .
C3A C 0.4981(13) 1.1284(34) 0.3560(9) 0.130(5) Uani 1 d U .
H3A H 0.4864(13) 1.2543(34) 0.3546(9) 0.071(17) Uiso 1 calc R .
H3B H 0.4378(13) 1.0808(34) 0.3003(9) 0.071(17) Uiso 1 calc R .
C4A C 0.6166(12) 0.7851(28) 0.2979(8) 0.097(3) Uani 1 d DU .
C7A C 0.4823(19) 0.5963(34) 0.1401(9) 0.128(6) Uani 1 d DU .
C10A C 0.7623(13) 1.1732(33) 0.5279(7) 0.119(4) Uani 1 d U .
H10A H 0.7692(13) 1.0516(33) 0.5436(7) 0.244(26) Uiso 1 calc R .
H10B H 0.6770(13) 1.2204(33) 0.5357(7) 0.244(26) Uiso 1 calc R .
H10C H 0.8418(13) 1.2346(33) 0.5660(7) 0.244(26) Uiso 1 calc R .
C11A C 0.7500(15) 1.3830(29) 0.4104(10) 0.123(4) Uani 1 d U .
H11A H 0.7495(15) 1.3957(29) 0.3490(10) 0.244(26) Uiso 1 calc R .
H11B H 0.8294(15) 1.4444(29) 0.4487(10) 0.244(26) Uiso 1 calc R .
H11C H 0.6646(15) 1.4305(29) 0.4178(10) 0.244(26) Uiso 1 calc R .
O1 O 1.2229(9) 1.2408(25) 0.4085(6) 0.116(3) Uani 1 d U .
O2 O 1.0363(8) 1.1955(27) 0.4534(5) 0.112(3) Uani 1 d U .
C1 C 1.0116(13) 1.1520(30) 0.3012(7) 0.103(4) Uani 1 d U .
H1 H 0.9390(13) 1.0644(30) 0.2999(7) 0.084(12) Uiso 1 calc R .
C2 C 0.9664(14) 1.2842(31) 0.2296(8) 0.109(4) Uani 1 d U .
C3 C 1.0704(12) 1.1388(30) 0.2226(8) 0.106(4) Uani 1 d U .
H3 H 1.1687(12) 1.1758(30) 0.2346(8) 0.084(12) Uiso 1 calc R .
C4 C 1.0986(12) 1.2007(29) 0.3955(8) 0.096(3) Uani 1 d U .
C5 C 1.0250(18) 1.4718(34) 0.2485(10) 0.143(6) Uani 1 d U .
H5B H 0.9872(18) 1.5428(34) 0.1962(10) 0.244(26) Uiso 1 calc R .
H5C H 1.1259(18) 1.4691(34) 0.2631(10) 0.244(26) Uiso 1 calc R .
H5D H 0.9983(18) 1.5200(34) 0.2981(10) 0.244(26) Uiso 1 calc R .
C6 C 0.8156(16) 1.2726(34) 0.1684(9) 0.144(6) Uani 1 d U .
H6B H 0.7991(16) 1.3644(34) 0.1246(9) 0.244(26) Uiso 1 calc R .
H6C H 0.7512(16) 1.2844(34) 0.2036(9) 0.244(26) Uiso 1 calc R .
H6D H 0.8013(16) 1.1616(34) 0.1384(9) 0.244(26) Uiso 1 calc R .
C7 C 1.0281(14) 0.9912(29) 0.1605(8) 0.110(4) Uani 1 d U .
H26 H 0.9452(14) 0.9322(29) 0.1582(8) 0.122(19) Uiso 1 calc R .
C8 C 1.1054(18) 0.9368(29) 0.1061(9) 0.121(5) Uani 1 d U .
C5A C 0.6687(14) 0.7831(30) 0.2244(8) 0.112(4) Uani 1 d DU .
H5A H 0.7501(14) 0.8455(30) 0.2268(8) 0.122(19) Uiso 1 calc R .
C6A C 0.6023(18) 0.6904(31) 0.1479(8) 0.121(4) Uani 1 d DU .
H6A H 0.6405(18) 0.6919(31) 0.1000(8) 0.122(19) Uiso 1 calc R .
C9 C 1.0499(22) 0.7932(34) 0.0429(10) 0.154(6) Uani 1 d U .
H9B H 1.1147(22) 0.7683(34) 0.0093(10) 0.244(26) Uiso 1 calc R .
H9C H 0.9605(22) 0.8265(34) 0.0025(10) 0.244(26) Uiso 1 calc R .
H9D H 1.0381(22) 0.6910(34) 0.0757(10) 0.244(26) Uiso 1 calc R .
C8A C 0.4334(17) 0.5980(30) 0.2083(12) 0.143(6) Uani 1 d DU .
H8A H 0.3530(17) 0.5325(30) 0.2045(12) 0.122(19) Uiso 1 calc R .
C9A C 0.4932(15) 0.6921(32) 0.2882(9) 0.123(5) Uani 1 d DU .
H9A H 0.4504(15) 0.6917(32) 0.3339(9) 0.122(19) Uiso 1 calc R .
C10 C 1.2419(14) 1.0082(34) 0.1056(10) 0.135(5) Uani 1 d U .
H10D H 1.2748(14) 0.9477(34) 0.0616(10) 0.244(26) Uiso 1 calc R .
H10E H 1.3085(14) 0.9935(34) 0.1638(10) 0.244(26) Uiso 1 calc R .
H10F H 1.2318(14) 1.1302(34) 0.0909(10) 0.244(26) Uiso 1 calc R .

loop_
_atom_type_symbol
_atom_type_description
_atom_type_scat_dispersion_real
_atom_type_scat_dispersion_imag
_atom_type_scat_source
O O 0.0106 0.0060 'International Tables Vol C Tables 4.2.6.8 and 6.1.1.4'
N N 0.0061 0.0033 'International Tables Vol C Tables 4.2.6.8 and 6.1.1.4'
C C 0.0033 0.0016 'International Tables Vol C Tables 4.2.6.8 and 6.1.1.4'
H H 0.0000 0.0000 'International Tables Vol C Tables 4.2.6.8 and 6.1.1.4'

loop_
_geom_angle_atom_site_label_1
_geom_angle_atom_site_label_2
_geom_angle_atom_site_label_3
_geom_angle
_geom_angle_site_symmetry_1
_geom_angle_site_symmetry_3
_geom_angle_publ_flag
C10A N1A C11A 109.6(11) . . ?
C10A N1A C2A 117.1(10) . . ?
C11A N1A C2A 112.7(10) . . ?
O3A N2A O4A 124.9(18) . . ?
O3A N2A C7A 118.7(18) . . ?
O4A N2A C7A 116.3(18) . . ?
O1A C1A C4A 110.0(9) . . ?
O1A C1A C2A 105.9(9) . . ?
C4A C1A C2A 111.1(10) . . ?
C1A C2A N1A 112.3(10) . . ?
C1A C2A C3A 113.8(11) . . ?
N1A C2A C3A 113.1(10) . . ?
O2A C3A C2A 108.9(12) . . ?
C9A C4A C5A 115.8(12) . . ?
C9A C4A C1A 123.5(10) . . ?
C5A C4A C1A 120.7(11) . . ?
C8A C7A C6A 116.6(16) . . ?
C8A C7A N2A 123.8(19) . . ?
C6A C7A N2A 119.4(14) . . ?
C2 C1 C3 62.4(8) . . ?
C2 C1 C4 121.6(13) . . ?
C3 C1 C4 124.0(11) . . ?
C1 C2 C6 117.3(13) . . ?
C1 C2 C5 118.7(13) . . ?
C6 C2 C5 114.8(14) . . ?
C1 C2 C3 59.8(9) . . ?
C6 C2 C3 117.9(13) . . ?
C5 C2 C3 117.5(12) . . ?
C7 C3 C1 118.9(12) . . ?
C7 C3 C2 122.3(11) . . ?
C1 C3 C2 57.9(8) . . ?
O1 C4 O2 125.5(11) . . ?
O1 C4 C1 118.6(10) . . ?
O2 C4 C1 115.8(10) . . ?
C8 C7 C3 122.7(13) . . ?
C7 C8 C10 125.4(14) . . ?
C7 C8 C9 118.3(16) . . ?
C10 C8 C9 116.2(14) . . ?
C6A C5A C4A 121.3(13) . . ?
C5A C6A C7A 122.2(13) . . ?
C7A C8A C9A 124.7(17) . . ?
C4A C9A C8A 119.3(13) . . ?

loop_
_geom_bond_atom_site_label_1
_geom_bond_atom_site_label_2
_geom_bond_distance
_geom_bond_site_symmetry_2
_geom_bond_publ_flag
O1A C1A 1.431(12) . ?
O2A C3A 1.30(2) . ?
O3A N2A 1.21(2) . ?
O4A N2A 1.22(2) . ?
N1A C10A 1.447(14) . ?
N1A C11A 1.50(2) . ?
N1A C2A 1.51(2) . ?
N2A C7A 1.43(2) . ?
C1A C4A 1.50(2) . ?
C1A C2A 1.52(2) . ?
C2A C3A 1.58(2) . ?
C4A C9A 1.39(2) . ?
C4A C5A 1.39(2) . ?
C7A C8A 1.29(2) . ?
C7A C6A 1.37(2) . ?
O1 C4 1.230(12) . ?
O2 C4 1.234(12) . ?
C1 C2 1.48(2) . ?
C1 C3 1.505(14) . ?
C1 C4 1.52(2) . ?
C2 C6 1.52(2) . ?
C2 C5 1.55(2) . ?
C2 C3 1.54(2) . ?
C3 C7 1.47(2) . ?
C7 C8 1.36(2) . ?
C8 C10 1.46(2) . ?
C8 C9 1.47(2) . ?
C5A C6A 1.38(2) . ?
C8A C9A 1.41(2) . ?

loop_
_geom_torsion_atom_site_label_1
_geom_torsion_atom_site_label_2
_geom_torsion_atom_site_label_3
_geom_torsion_atom_site_label_4
_geom_torsion
_geom_torsion_site_symmetry_1
_geom_torsion_site_symmetry_2
_geom_torsion_site_symmetry_3
_geom_torsion_site_symmetry_4
_geom_torsion_publ_flag
O1A C1A C2A N1A -43.2(12) . . . . ?
C4A C1A C2A N1A -162.6(8) . . . . ?
O1A C1A C2A C3A -173.3(8) . . . . ?
C4A C1A C2A C3A 67.3(12) . . . . ?
C10A N1A C2A C1A -64.4(12) . . . . ?
C11A N1A C2A C1A 167.1(10) . . . . ?
C10A N1A C2A C3A 66.1(15) . . . . ?
C11A N1A C2A C3A -62.5(14) . . . . ?
C1A C2A C3A O2A 52.8(17) . . . . ?
N1A C2A C3A O2A -76.9(17) . . . . ?
O1A C1A C4A C9A 142.4(12) . . . . ?
C2A C1A C4A C9A -100.6(13) . . . . ?
O1A C1A C4A C5A -39.5(14) . . . . ?
C2A C1A C4A C5A 77.4(12) . . . . ?
O3A N2A C7A C8A 177.0(20) . . . . ?
O4A N2A C7A C8A -5.9(25) . . . . ?
O3A N2A C7A C6A 0.7(27) . . . . ?
O4A N2A C7A C6A 177.8(17) . . . . ?
C3 C1 C2 C6 108.0(14) . . . . ?
C4 C1 C2 C6 -137.3(13) . . . . ?
C3 C1 C2 C5 -106.9(13) . . . . ?
C4 C1 C2 C5 7.8(17) . . . . ?
C3 C1 C2 C3 0.000(15) . . . . ?
C4 C1 C2 C3 114.7(13) . . . . ?
C2 C1 C3 C7 -112.0(13) . . . . ?
C4 C1 C3 C7 136.9(14) . . . . ?
C2 C1 C3 C2 0.00(2) . . . . ?
C4 C1 C3 C2 -111.1(16) . . . . ?
C1 C2 C3 C7 106.1(14) . . . . ?
C6 C2 C3 C7 -0.8(17) . . . . ?
C5 C2 C3 C7 -145.1(12) . . . . ?
C1 C2 C3 C1 0.00(2) . . . . ?
C6 C2 C3 C1 -107.0(14) . . . . ?
C5 C2 C3 C1 108.8(14) . . . . ?
C2 C1 C4 O1 -72.1(15) . . . . ?
C3 C1 C4 O1 3.9(20) . . . . ?
C2 C1 C4 O2 108.2(14) . . . . ?
C3 C1 C4 O2 -175.8(12) . . . . ?
C1 C3 C7 C8 -158.7(13) . . . . ?
C2 C3 C7 C8 133.0(14) . . . . ?
C3 C7 C8 C10 3.9(21) . . . . ?
C3 C7 C8 C9 -176.8(14) . . . . ?
C9A C4A C5A C6A -1.4(18) . . . . ?
C1A C4A C5A C6A -179.6(12) . . . . ?
C4A C5A C6A C7A 0.1(21) . . . . ?
C8A C7A C6A C5A -0.1(22) . . . . ?
N2A C7A C6A C5A 176.5(13) . . . . ?
C6A C7A C8A C9A 1.4(22) . . . . ?
N2A C7A C8A C9A -175.0(14) . . . . ?
C5A C4A C9A C8A 2.6(18) . . . . ?
C1A C4A C9A C8A -179.3(11) . . . . ?
C7A C8A C9A C4A -2.8(22) . . . . ?

loop_
_cod_related_entry_id
_cod_related_entry_database
_cod_related_entry_code
1 ChemSpider 21189848
